data_7127628
loop_
_publ_author_name
'Wang, Yong'
'Wang, Meng-Fan'
'Young, David James'
'Zhu, Hua'
'Hu, Fei-Long'
'Mi, Yan'
'Qin, Zhen'
'Chen, Shu Li'
'Lang, Jian-Ping'

_publ_section_title
;
 Tuning the configuration of the flexible metal-alkene-framework affords
 pure cycloisomers in solid state photodimerization.
;
_journal_issue 9
_journal_name_full 'Chemical communications (Cambridge, England)'
_journal_page_first 1129
_journal_page_last 1132
_journal_paper_doi 10.1039/d0cc06939f
_journal_volume 57
_journal_year 2021
_chemical_formula_sum 'C88 H63 Cd3 Cl7 N6 O15'
_chemical_formula_weight 2029.79
_space_group_crystal_system triclinic
_space_group_IT_number 2
_space_group_name_Hall '-P 1'
_space_group_name_H-M_alt 'P -1'
_atom_sites_solution_hydrogens mixed
_audit_creation_method SHELXL-2017/1
_audit_update_record
;
2020-09-25 deposited with the CCDC.	2020-12-16 downloaded from the CCDC.
;
_cell_angle_alpha 67.534(2)
_cell_angle_beta 90.301(3)
_cell_angle_gamma 73.15
_cell_formula_units_Z 2
_cell_length_a 11.3948(13)
_cell_length_b 19.656(2)
_cell_length_c 21.412(3)
_cell_measurement_reflns_used 8063
_cell_measurement_temperature 170(2)
_cell_measurement_theta_max 26.23
_cell_measurement_theta_min 2.26
_cell_volume 4204.9(9)
_computing_structure_refinement 'SHELXL-2017/1 (Sheldrick, 2017)'
_diffrn_ambient_temperature 170(2)
_diffrn_measured_fraction_theta_full 0.969
_diffrn_measured_fraction_theta_max 0.969
_diffrn_measurement_device_type 'CCD area detector'
_diffrn_measurement_method 'phi and omega scans'
_diffrn_radiation_type MoK\a
_diffrn_radiation_wavelength 0.71073
_diffrn_reflns_av_R_equivalents 0.0690
_diffrn_reflns_av_unetI/netI 0.0907
_diffrn_reflns_Laue_measured_fraction_full 0.969
_diffrn_reflns_Laue_measured_fraction_max 0.969
_diffrn_reflns_limit_h_max 13
_diffrn_reflns_limit_h_min -13
_diffrn_reflns_limit_k_max 23
_diffrn_reflns_limit_k_min -23
_diffrn_reflns_limit_l_max 25
_diffrn_reflns_limit_l_min -25
_diffrn_reflns_number 36877
_diffrn_reflns_point_group_measured_fraction_full 0.969
_diffrn_reflns_point_group_measured_fraction_max 0.969
_diffrn_reflns_theta_full 24.999
_diffrn_reflns_theta_max 24.999
_diffrn_reflns_theta_min 1.934
_exptl_absorpt_coefficient_mu 1.044
_exptl_crystal_colour yellow
_exptl_crystal_density_diffrn 1.603
_exptl_crystal_description block
_exptl_crystal_F_000 2032
_exptl_crystal_size_max 0.3
_exptl_crystal_size_mid 0.24
_exptl_crystal_size_min 0.22
_refine_diff_density_max 1.412
_refine_diff_density_min -1.246
_refine_diff_density_rms 0.159
_refine_ls_extinction_method none
_refine_ls_goodness_of_fit_ref 1.047
_refine_ls_hydrogen_treatment constr
_refine_ls_matrix_type full
_refine_ls_number_parameters 1074
_refine_ls_number_reflns 14361
_refine_ls_number_restraints 12
_refine_ls_restrained_S_all 1.047
_refine_ls_R_factor_all 0.1326
_refine_ls_R_factor_gt 0.0783
_refine_ls_shift/su_max 0.000
_refine_ls_shift/su_mean 0.000
_refine_ls_structure_factor_coef Fsqd
_refine_ls_weighting_details 'w=1/[\s^2^(Fo^2^)+(0.1084P)^2^+30.3475P] where P=(Fo^2^+2Fc^2^)/3'
_refine_ls_weighting_scheme calc
_refine_ls_wR_factor_gt 0.2072
_refine_ls_wR_factor_ref 0.2481
_reflns_Friedel_coverage 0.000
_reflns_number_gt 8718
_reflns_number_total 14361
_reflns_threshold_expression 'I > 2\s(I)'
_cod_data_source_file d0cc06939f2.cif
_cod_data_source_block CP3
_cod_depositor_comments 'Adding full bibliography for 7127627--7127633.cif.'
_cod_original_cell_volume 4204.8(9)
_cod_database_code 7127628
_shelx_shelxl_version_number 2017/1
_shelx_space_group_comment
;
The symmetry employed for this shelxl refinement is uniquely defined
by the following loop, which should always be used as a source of
symmetry information in preference to the above space-group names.
They are only intended as comments.
;

loop_
_space_group_symop_operation_xyz
'x, y, z'
'-x, -y, -z'

loop_
_atom_site_label
_atom_site_type_symbol
_atom_site_fract_x
_atom_site_fract_y
_atom_site_fract_z
_atom_site_U_iso_or_equiv
_atom_site_adp_type
_atom_site_occupancy
_atom_site_site_symmetry_order
_atom_site_calc_flag
_atom_site_refinement_flags_posn
_atom_site_refinement_flags_adp
_atom_site_refinement_flags_occupancy
_atom_site_disorder_assembly
_atom_site_disorder_group
C2 C 0.5911(17) 0.4405(9) -0.1791(8) 0.090(5) Uani 1 1 d . . . . .
H2 H 0.587637 0.470669 -0.153145 0.108 Uiso 1 1 calc R U . . .
C3 C 0.6578(14) 0.3628(8) -0.1529(7) 0.070(4) Uani 1 1 d . . . . .
H3 H 0.701477 0.339589 -0.108177 0.084 Uiso 1 1 calc R U . . .
C4 C 0.6636(10) 0.3172(7) -0.1896(6) 0.049(3) Uani 1 1 d . . . . .
C5 C 0.6013(12) 0.3518(8) -0.2528(6) 0.061(3) Uani 1 1 d . . . . .
H5 H 0.603920 0.321432 -0.278552 0.073 Uiso 1 1 calc R U . . .
C6 C 0.5339(12) 0.4293(8) -0.2818(7) 0.065(4) Uani 1 1 d . . . . .
H6 H 0.491188 0.452084 -0.326778 0.078 Uiso 1 1 calc R U . . .
C7 C 0.9083(11) -0.0749(8) -0.0539(6) 0.050(3) Uani 1 1 d . . . . .
C8 C 0.9152(11) -0.1551(7) -0.0452(6) 0.050(3) Uani 1 1 d . . . . .
C9 C 1.0001(13) -0.2197(8) 0.0051(7) 0.061(3) Uani 1 1 d . . . . .
H9 H 1.057817 -0.212294 0.031993 0.074 Uiso 1 1 calc R U . . .
C10 C 1.0026(16) -0.2948(9) 0.0169(8) 0.078(4) Uani 1 1 d . . . . .
H10 H 1.060565 -0.338134 0.051837 0.093 Uiso 1 1 calc R U . . .
C11 C 0.9218(18) -0.3050(10) -0.0217(9) 0.084(5) Uani 1 1 d . . . . .
C12 C 0.8357(17) -0.2416(11) -0.0746(8) 0.083(5) Uani 1 1 d . . . . .
H12 H 0.780712 -0.250465 -0.101943 0.100 Uiso 1 1 calc R U . . .
C13 C 0.8317(13) -0.1653(9) -0.0866(7) 0.064(3) Uani 1 1 d . . . . .
H13 H 0.774219 -0.121981 -0.121790 0.076 Uiso 1 1 calc R U . . .
C15 C 0.6090(10) -0.0076(6) 0.0796(5) 0.046(3) Uani 1 1 d . . . . .
H15 H 0.564195 -0.043287 0.086814 0.055 Uiso 1 1 calc R U . . .
C16 C 0.6066(9) 0.0296(6) 0.1238(5) 0.038(2) Uani 1 1 d . . . . .
C17 C 0.6718(11) 0.0825(7) 0.1073(6) 0.056(3) Uani 1 1 d . . . . .
H17 H 0.671957 0.110389 0.135022 0.067 Uiso 1 1 calc R U . . .
C18 C 0.7362(10) 0.0958(7) 0.0518(6) 0.053(3) Uani 1 1 d . . . . .
H18 H 0.779847 0.132362 0.042502 0.064 Uiso 1 1 calc R U . . .
C19 C 0.5432(10) 0.0162(6) 0.1837(5) 0.047(3) Uani 1 1 d . . . . .
H19 H 0.562275 0.037244 0.214179 0.056 Uiso 1 1 calc R U . . .
C20 C 0.4615(10) -0.0219(6) 0.2009(5) 0.042(2) Uani 1 1 d . . . . .
H20 H 0.438985 -0.042013 0.170427 0.051 Uiso 1 1 calc R U . . .
C21 C 0.4030(9) -0.0355(6) 0.2643(5) 0.039(2) Uani 1 1 d . . . . .
C22 C 0.3359(9) -0.0882(6) 0.2834(5) 0.041(2) Uani 1 1 d . . . . .
H22 H 0.323792 -0.113127 0.254811 0.050 Uiso 1 1 calc R U . . .
C23 C 0.2872(10) -0.1035(6) 0.3452(5) 0.042(2) Uani 1 1 d . . . . .
C24 C 0.3048(9) -0.0651(6) 0.3844(6) 0.043(3) Uani 1 1 d . . . . .
H24 H 0.273436 -0.076486 0.426989 0.052 Uiso 1 1 calc R U . . .
C25 C 0.4104(10) 0.0028(7) 0.3062(6) 0.051(3) Uani 1 1 d . . . . .
H25 H 0.450390 0.041425 0.291674 0.062 Uiso 1 1 calc R U . . .
C26 C 0.2154(11) -0.1582(7) 0.3702(6) 0.053(3) Uani 1 1 d . . . . .
H26 H 0.186396 -0.164679 0.412972 0.064 Uiso 1 1 calc R U . . .
C27 C 0.1874(12) -0.1992(7) 0.3385(6) 0.057(3) Uani 1 1 d . . . . .
H27 H 0.217417 -0.194325 0.296252 0.068 Uiso 1 1 calc R U . . .
C28 C 0.1126(10) -0.2517(6) 0.3650(6) 0.047(3) Uani 1 1 d . . . . .
C29 C 0.0592(11) -0.2610(6) 0.4242(6) 0.050(3) Uani 1 1 d . . . . .
H29 H 0.072514 -0.234996 0.451670 0.060 Uiso 1 1 calc R U . . .
C30 C -0.0130(10) -0.3082(6) 0.4424(6) 0.047(3) Uani 1 1 d . . . . .
H30 H -0.047822 -0.315206 0.483777 0.057 Uiso 1 1 calc R U . . .
C31 C 0.0160(11) -0.3365(6) 0.3483(6) 0.050(3) Uani 1 1 d . . . . .
H31 H 0.001523 -0.363047 0.321608 0.060 Uiso 1 1 calc R U . . .
C32 C 0.0907(11) -0.2907(6) 0.3271(6) 0.051(3) Uani 1 1 d . . . . .
H32 H 0.127178 -0.285940 0.286491 0.061 Uiso 1 1 calc R U . . .
C33 C 0.1649(11) 0.1909(9) 0.3421(7) 0.061(3) Uani 1 1 d . . . . .
C34 C 0.0683(11) 0.2640(7) 0.2967(7) 0.057(3) Uani 1 1 d . . . . .
C35 C 0.0602(15) 0.2895(9) 0.2265(7) 0.078(4) Uani 1 1 d . . . . .
H35 H 0.116810 0.259067 0.207519 0.094 Uiso 1 1 calc R U . . .
C36 C -0.0241(15) 0.3552(10) 0.1842(9) 0.086(5) Uani 1 1 d . . . . .
H36 H -0.027631 0.370044 0.136345 0.103 Uiso 1 1 calc R U . . .
C37 C -0.1050(14) 0.4009(9) 0.2099(8) 0.076(4) Uani 1 1 d . . . . .
C38 C -0.0988(14) 0.3799(9) 0.2810(8) 0.072(4) Uani 1 1 d . . . . .
H38 H -0.151950 0.412910 0.299009 0.086 Uiso 1 1 calc R U . . .
C39 C -0.0144(12) 0.3110(8) 0.3234(7) 0.060(3) Uani 1 1 d . . . . .
H39 H -0.011805 0.294806 0.371428 0.072 Uiso 1 1 calc R U . . .
C40 C 0.3462(11) -0.0486(6) 0.5771(6) 0.046(3) Uani 1 1 d . . . . .
C41 C 0.2428(10) -0.0581(6) 0.6214(6) 0.045(3) Uani 1 1 d . . . . .
C42 C 0.1211(11) -0.0267(7) 0.5926(6) 0.054(3) Uani 1 1 d . . . . .
H42 H 0.101617 0.002397 0.544749 0.065 Uiso 1 1 calc R U . . .
C43 C 0.0270(12) -0.0364(8) 0.6317(7) 0.068(4) Uani 1 1 d . . . . .
H43 H -0.056907 -0.014226 0.611434 0.082 Uiso 1 1 calc R U . . .
C44 C 0.0578(10) -0.0794(7) 0.7012(7) 0.057(3) Uani 1 1 d . . . . .
C45 C 0.1798(13) -0.1129(9) 0.7324(6) 0.070(4) Uani 1 1 d . . . . .
H45 H 0.199834 -0.141706 0.780283 0.084 Uiso 1 1 calc R U . . .
C46 C 0.2715(11) -0.1021(8) 0.6897(6) 0.065(4) Uani 1 1 d . . . . .
H46 H 0.356020 -0.126040 0.708928 0.078 Uiso 1 1 calc R U . . .
C47 C 0.0264(12) 0.0651(7) 0.8065(6) 0.061(3) Uani 1 1 d . . . . .
H47 H -0.021380 0.032547 0.806919 0.073 Uiso 1 1 calc R U . . .
C48 C 0.1016(12) 0.0822(7) 0.7553(6) 0.059(3) Uani 1 1 d . . . . .
H48 H 0.107846 0.059229 0.723064 0.071 Uiso 1 1 calc R U . . .
C49 C 0.1669(10) 0.1323(6) 0.7515(6) 0.048(3) Uani 1 1 d . . . . .
C50 C 0.1591(11) 0.1605(7) 0.8012(6) 0.052(3) Uani 1 1 d . . . . .
H50 H 0.203664 0.194561 0.800991 0.063 Uiso 1 1 calc R U . . .
C51 C 0.0867(11) 0.1392(7) 0.8513(6) 0.056(3) Uani 1 1 d . . . . .
H51 H 0.084258 0.158743 0.885704 0.068 Uiso 1 1 calc R U . . .
C52 C 0.2419(10) 0.1578(6) 0.6956(6) 0.048(3) Uani 1 1 d . . . . .
H52 H 0.290300 0.188673 0.698669 0.058 Uiso 1 1 calc R U . . .
C53 C 0.2453(11) 0.1404(7) 0.6432(6) 0.054(3) Uani 1 1 d . . . . .
H53 H 0.195870 0.109258 0.642175 0.065 Uiso 1 1 calc R U . . .
C54 C 0.3152(10) 0.1621(6) 0.5841(5) 0.042(2) Uani 1 1 d . . . . .
C55 C 0.3106(11) 0.1306(7) 0.5384(6) 0.058(3) Uani 1 1 d . . . . .
H55 H 0.256479 0.100373 0.545126 0.070 Uiso 1 1 calc R U . . .
C56 C 0.4458(10) 0.1839(6) 0.4758(6) 0.047(3) Uani 1 1 d . . . . .
H56 H 0.495276 0.189289 0.439754 0.056 Uiso 1 1 calc R U . . .
C57 C 0.4517(10) 0.2237(6) 0.5156(6) 0.045(3) Uani 1 1 d . . . . .
C58 C 0.3885(10) 0.2107(6) 0.5729(6) 0.045(3) Uani 1 1 d . . . . .
H58 H 0.395261 0.234406 0.603451 0.054 Uiso 1 1 calc R U . . .
C59 C 0.5240(10) 0.2760(6) 0.4974(6) 0.048(3) Uani 1 1 d . . . . .
H59 H 0.566254 0.278928 0.458745 0.058 Uiso 1 1 calc R U . . .
C60 C 0.5383(10) 0.3203(6) 0.5284(6) 0.050(3) Uani 1 1 d . . . . .
H60 H 0.496220 0.317026 0.567121 0.059 Uiso 1 1 calc R U . . .
C61 C 0.6109(10) 0.3735(6) 0.5103(6) 0.045(3) Uani 1 1 d . . . . .
C62 C 0.6239(11) 0.4116(7) 0.5516(6) 0.052(3) Uani 1 1 d . . . . .
H62 H 0.587216 0.402184 0.592559 0.062 Uiso 1 1 calc R U . . .
C63 C 0.6901(12) 0.4628(7) 0.5328(6) 0.059(3) Uani 1 1 d . . . . .
H63 H 0.696195 0.489039 0.561229 0.071 Uiso 1 1 calc R U . . .
C64 C 0.7326(11) 0.4425(7) 0.4373(6) 0.054(3) Uani 1 1 d . . . . .
H64 H 0.768930 0.453866 0.396247 0.064 Uiso 1 1 calc R U . . .
C65 C 0.6681(11) 0.3899(6) 0.4529(6) 0.052(3) Uani 1 1 d . . . . .
H65 H 0.663297 0.364731 0.423295 0.063 Uiso 1 1 calc R U . . .
C66 C 0.8628(10) 0.5653(6) 0.5713(6) 0.042(3) Uani 1 1 d . . . . .
C67 C 0.8489(10) 0.5626(6) 0.6411(5) 0.039(2) Uani 1 1 d . . . . .
C68 C 0.7448(13) 0.6121(8) 0.6530(7) 0.067(4) Uani 1 1 d . . . . .
H68 H 0.683844 0.649141 0.615869 0.081 Uiso 1 1 calc R U . . .
C69 C 0.7289(14) 0.6078(9) 0.7191(7) 0.078(4) Uani 1 1 d . . . . .
H69 H 0.659962 0.643244 0.726855 0.094 Uiso 1 1 calc R U . . .
C70 C 0.8148(14) 0.5515(9) 0.7724(7) 0.070(4) Uani 1 1 d . . . . .
C71 C 0.9175(13) 0.5033(7) 0.7631(6) 0.060(3) Uani 1 1 d . . . . .
H71 H 0.977189 0.466034 0.800704 0.072 Uiso 1 1 calc R U . . .
C72 C 0.9343(11) 0.5092(7) 0.6963(6) 0.054(3) Uani 1 1 d . . . . .
H72 H 1.006459 0.475415 0.689165 0.065 Uiso 1 1 calc R U . . .
C73 C 0.7125(10) 0.6490(6) 0.3110(6) 0.041(2) Uani 1 1 d . . . . .
C74 C 0.6791(10) 0.6908(6) 0.2379(6) 0.044(3) Uani 1 1 d . . . . .
C75 C 0.7480(13) 0.6639(8) 0.1934(6) 0.068(4) Uani 1 1 d . . . . .
H75 H 0.812522 0.615613 0.211199 0.082 Uiso 1 1 calc R U . . .
C76 C 0.7237(13) 0.7064(9) 0.1244(7) 0.081(5) Uani 1 1 d . . . . .
H76 H 0.775742 0.690225 0.094848 0.097 Uiso 1 1 calc R U . . .
C77 C 0.6220(12) 0.7736(7) 0.0980(6) 0.064(4) Uani 1 1 d . . . . .
C78 C 0.5484(11) 0.7982(7) 0.1402(6) 0.052(3) Uani 1 1 d . . . . .
H78 H 0.477636 0.843071 0.121866 0.063 Uiso 1 1 calc R U . . .
C79 C 0.5777(11) 0.7576(7) 0.2093(6) 0.052(3) Uani 1 1 d . . . . .
H79 H 0.527337 0.775689 0.238516 0.063 Uiso 1 1 calc R U . . .
C81 C 0.4340(17) 0.2320(12) 0.1918(9) 0.090(5) Uani 1 1 d . . . . .
C87 C 0.6759(9) 0.0073(6) 0.0259(6) 0.044(3) Uani 1 1 d . . . . .
H87 H 0.677872 -0.020192 -0.002326 0.052 Uiso 1 1 calc R U . . .
C88 C 0.7340(11) 0.2306(7) -0.1550(7) 0.056(3) Uani 1 1 d . . . . .
C90 C 0.553(2) 0.3234(15) 0.1672(13) 0.141(8) Uani 1 1 d . . . . .
H90 H 0.547983 0.322163 0.211811 0.169 Uiso 1 1 calc R U . . .
C91 C 0.614(3) 0.3709(17) 0.1194(14) 0.166(9) Uani 1 1 d . U . . .
H91 H 0.646410 0.404217 0.131275 0.199 Uiso 1 1 calc R U . . .
C92 C 0.624(3) 0.3686(16) 0.0556(12) 0.159(8) Uani 1 1 d . U . . .
C93 C 0.577(3) 0.3283(16) 0.0341(14) 0.190(11) Uani 1 1 d . U . . .
H93 H 0.584153 0.329976 -0.010591 0.227 Uiso 1 1 calc R U . . .
C94 C 0.514(3) 0.280(2) 0.0806(14) 0.192(14) Uani 1 1 d . . . . .
H94 H 0.479373 0.248876 0.066974 0.230 Uiso 1 1 calc R U . . .
C95 C 0.5041(18) 0.2801(11) 0.1453(10) 0.095(5) Uani 1 1 d . . . . .
C96 C 0.1664(18) 0.8060(11) 0.5690(12) 0.115(7) Uani 1 1 d . . . . .
H96A H 0.225005 0.832773 0.547144 0.173 Uiso 1 1 calc R U . . .
H96B H 0.200522 0.750770 0.577999 0.173 Uiso 1 1 calc R U . . .
H96C H 0.152258 0.811757 0.612050 0.173 Uiso 1 1 calc R U . . .
C233 C 0.5296(13) 0.4730(8) -0.2443(7) 0.069(4) Uani 1 1 d . . . . .
Cd1 Cd 0.84988(7) 0.56936(4) 0.44130(4) 0.0413(2) Uani 1 1 d . . . . .
Cd2 Cd 0.36315(7) 0.06611(5) 0.42306(4) 0.0469(2) Uani 1 1 d . . . . .
Cd3 Cd 0.87166(7) 0.07701(5) -0.07241(4) 0.0462(2) Uani 1 1 d . . . . .
Cl1 Cl -0.2133(5) 0.4892(3) 0.1576(2) 0.1025(14) Uani 1 1 d . . . . .
Cl2 Cl -0.0592(3) -0.0915(2) 0.7533(2) 0.0854(12) Uani 1 1 d . . . . .
Cl3 Cl 0.7945(4) 0.5464(3) 0.85493(19) 0.0906(12) Uani 1 1 d . . . . .
Cl4 Cl 0.5893(4) 0.8268(3) 0.01106(19) 0.1005(15) Uani 1 1 d . . . . .
Cl5 Cl 0.4405(4) 0.5715(2) -0.2788(2) 0.0946(13) Uani 1 1 d . . . . .
Cl6 Cl 0.9180(6) -0.3975(3) -0.0068(3) 0.1213(19) Uani 1 1 d . . . . .
Cl7 Cl 0.6950(10) 0.4303(5) -0.0010(4) 0.205(4) Uani 1 1 d . . . . .
N1 N 0.0188(8) 0.0925(5) 0.8548(4) 0.047(2) Uani 1 1 d . . . . .
N2 N 0.7390(8) 0.0585(5) 0.0106(4) 0.046(2) Uani 1 1 d . . . . .
N3 N 0.3657(8) -0.0109(5) 0.3647(4) 0.046(2) Uani 1 1 d . . . . .
N4 N 0.3736(8) 0.1369(5) 0.4846(5) 0.050(2) Uani 1 1 d . . . . .
N5 N 0.7461(8) 0.4779(5) 0.4772(5) 0.044(2) Uani 1 1 d . . . . .
N6 N -0.0377(8) -0.3453(5) 0.4056(4) 0.046(2) Uani 1 1 d . . . . .
O1 O 0.8293(8) -0.0180(5) -0.1002(4) 0.055(2) Uani 1 1 d . . . . .
O2 O 0.9789(7) -0.0641(5) -0.0153(4) 0.0512(19) Uani 1 1 d . . . . .
O3 O 0.7296(7) 0.1883(5) -0.1847(4) 0.062(2) Uani 1 1 d . . . . .
O4 O 0.7925(8) 0.2049(5) -0.0963(4) 0.058(2) Uani 1 1 d . . . . .
O5 O 0.2711(8) 0.1725(5) 0.3222(4) 0.069(2) Uani 1 1 d . . . . .
O6 O 0.1448(8) 0.1514(6) 0.3994(5) 0.072(3) Uani 1 1 d . . . . .
O7 O 0.3164(7) -0.0228(5) 0.5142(4) 0.055(2) Uani 1 1 d . . . . .
O8 O 0.7770(7) 0.6115(4) 0.5243(4) 0.0469(18) Uani 1 1 d . . . . .
O9 O 0.6573(7) 0.6745(4) 0.3512(4) 0.0524(19) Uani 1 1 d . . . . .
O10 O 0.8047(7) 0.5862(4) 0.3324(4) 0.0522(19) Uani 1 1 d . . . . .
O14 O 0.0535(12) 0.8385(8) 0.5255(6) 0.100(4) Uani 1 1 d . . . . .
H14 H -0.002251 0.825051 0.547762 0.151 Uiso 1 1 calc R U . . .
O15 O 0.4491(7) -0.0659(5) 0.6078(4) 0.056(2) Uani 1 1 d . . . . .
O17 O 0.4042(17) 0.1853(9) 0.1835(9) 0.152(6) Uani 1 1 d . . . . .
O18 O 0.9571(7) 0.5217(4) 0.5608(4) 0.0512(19) Uani 1 1 d . . . . .
O19 O 0.4163(14) 0.2440(9) 0.2459(8) 0.131(5) Uani 1 1 d . . . . .
H23A H 0.327588 0.257452 0.249659 0.197 Uiso 1 1 d R U . . .

loop_
_atom_site_aniso_label
_atom_site_aniso_U_11
_atom_site_aniso_U_22
_atom_site_aniso_U_33
_atom_site_aniso_U_23
_atom_site_aniso_U_13
_atom_site_aniso_U_12
C2 0.125(14) 0.079(11) 0.070(11) -0.043(9) -0.016(10) -0.020(10)
C3 0.090(10) 0.066(9) 0.048(8) -0.011(7) -0.003(7) -0.029(8)
C4 0.050(6) 0.066(7) 0.048(7) -0.027(6) 0.022(6) -0.038(6)
C5 0.073(9) 0.073(9) 0.044(8) -0.022(7) 0.017(7) -0.036(7)
C6 0.061(8) 0.072(9) 0.044(7) -0.013(7) 0.005(6) -0.008(7)
C7 0.054(7) 0.081(9) 0.038(7) -0.035(7) 0.025(6) -0.040(7)
C8 0.060(7) 0.068(8) 0.051(7) -0.037(6) 0.037(6) -0.044(6)
C9 0.071(8) 0.077(9) 0.055(8) -0.034(7) 0.013(7) -0.041(7)
C10 0.109(12) 0.087(10) 0.070(9) -0.040(8) 0.041(9) -0.066(9)
C11 0.127(14) 0.090(11) 0.078(11) -0.051(10) 0.047(11) -0.073(11)
C12 0.115(13) 0.127(14) 0.080(11) -0.076(11) 0.054(10) -0.091(12)
C13 0.074(9) 0.096(10) 0.053(8) -0.045(7) 0.023(7) -0.053(8)
C15 0.052(6) 0.050(6) 0.045(6) -0.019(5) 0.019(5) -0.027(5)
C16 0.030(5) 0.049(6) 0.038(6) -0.016(5) 0.009(4) -0.019(5)
C17 0.061(7) 0.085(9) 0.040(7) -0.034(6) 0.018(6) -0.037(7)
C18 0.055(7) 0.081(8) 0.052(7) -0.037(7) 0.028(6) -0.049(6)
C19 0.056(7) 0.060(7) 0.032(6) -0.017(5) 0.020(5) -0.034(6)
C20 0.053(6) 0.050(6) 0.035(6) -0.020(5) 0.016(5) -0.028(5)
C21 0.038(5) 0.048(6) 0.036(6) -0.018(5) 0.012(5) -0.020(5)
C22 0.049(6) 0.046(6) 0.041(6) -0.021(5) 0.016(5) -0.026(5)
C23 0.044(6) 0.043(6) 0.046(6) -0.020(5) 0.015(5) -0.022(5)
C24 0.040(6) 0.058(6) 0.045(6) -0.022(5) 0.018(5) -0.033(5)
C25 0.053(7) 0.059(7) 0.059(7) -0.025(6) 0.024(6) -0.040(6)
C26 0.060(7) 0.061(7) 0.048(7) -0.018(6) 0.026(6) -0.036(6)
C27 0.078(8) 0.065(7) 0.050(7) -0.029(6) 0.023(6) -0.045(7)
C28 0.053(7) 0.048(6) 0.042(6) -0.012(5) 0.014(5) -0.026(5)
C29 0.063(7) 0.050(6) 0.044(7) -0.021(5) 0.014(6) -0.023(6)
C30 0.052(7) 0.045(6) 0.045(7) -0.015(5) 0.014(5) -0.020(5)
C31 0.060(7) 0.051(6) 0.042(7) -0.016(5) 0.006(6) -0.029(6)
C32 0.075(8) 0.045(6) 0.040(6) -0.016(5) 0.014(6) -0.032(6)
C33 0.051(7) 0.103(10) 0.059(8) -0.047(8) 0.030(6) -0.048(7)
C34 0.058(7) 0.065(8) 0.060(8) -0.032(7) 0.028(6) -0.029(6)
C35 0.093(11) 0.089(11) 0.061(9) -0.035(8) 0.018(8) -0.033(9)
C36 0.088(11) 0.095(12) 0.069(10) -0.035(10) 0.018(9) -0.019(10)
C37 0.073(9) 0.080(10) 0.067(10) -0.016(8) 0.001(8) -0.032(8)
C38 0.076(9) 0.080(10) 0.078(10) -0.049(9) 0.024(8) -0.027(8)
C39 0.059(8) 0.069(8) 0.060(8) -0.026(7) 0.017(7) -0.031(7)
C40 0.051(7) 0.058(7) 0.053(8) -0.034(6) 0.027(6) -0.037(6)
C41 0.041(6) 0.056(7) 0.045(7) -0.021(5) 0.019(5) -0.026(5)
C42 0.054(7) 0.072(8) 0.047(7) -0.025(6) 0.021(6) -0.033(6)
C43 0.046(7) 0.085(9) 0.076(10) -0.033(8) 0.026(7) -0.021(7)
C44 0.043(7) 0.077(8) 0.065(8) -0.036(7) 0.034(6) -0.030(6)
C45 0.075(9) 0.115(11) 0.037(7) -0.026(7) 0.027(7) -0.061(9)
C46 0.042(6) 0.111(11) 0.048(8) -0.025(7) 0.019(6) -0.041(7)
C47 0.071(8) 0.064(8) 0.052(8) -0.015(6) 0.026(7) -0.040(7)
C48 0.074(8) 0.054(7) 0.053(7) -0.025(6) 0.022(7) -0.023(6)
C49 0.046(6) 0.044(6) 0.046(7) -0.007(5) 0.011(5) -0.017(5)
C50 0.057(7) 0.067(8) 0.041(7) -0.020(6) 0.014(6) -0.033(6)
C51 0.053(7) 0.077(8) 0.047(7) -0.022(6) 0.019(6) -0.034(6)
C52 0.046(6) 0.048(6) 0.060(8) -0.027(6) 0.009(6) -0.019(5)
C53 0.055(7) 0.050(7) 0.051(7) -0.016(6) 0.020(6) -0.012(6)
C54 0.049(6) 0.040(6) 0.041(6) -0.020(5) 0.023(5) -0.013(5)
C55 0.057(7) 0.057(7) 0.057(8) -0.013(6) 0.029(6) -0.026(6)
C56 0.049(6) 0.041(6) 0.058(7) -0.030(6) 0.023(6) -0.013(5)
C57 0.041(6) 0.041(6) 0.060(7) -0.021(5) 0.017(5) -0.023(5)
C58 0.045(6) 0.047(6) 0.048(7) -0.027(5) 0.018(5) -0.011(5)
C59 0.054(7) 0.053(7) 0.046(7) -0.022(5) 0.016(5) -0.026(6)
C60 0.053(7) 0.050(6) 0.057(7) -0.026(6) 0.010(6) -0.026(5)
C61 0.044(6) 0.043(6) 0.050(7) -0.018(5) 0.005(5) -0.020(5)
C62 0.062(7) 0.076(8) 0.040(6) -0.035(6) 0.015(6) -0.039(6)
C63 0.074(8) 0.079(8) 0.054(7) -0.037(7) 0.026(7) -0.052(7)
C64 0.068(8) 0.064(7) 0.046(7) -0.024(6) 0.029(6) -0.042(6)
C65 0.068(8) 0.053(7) 0.055(7) -0.031(6) 0.016(6) -0.034(6)
C66 0.045(6) 0.041(6) 0.054(7) -0.025(6) 0.020(6) -0.025(5)
C67 0.045(6) 0.045(6) 0.036(6) -0.018(5) 0.015(5) -0.023(5)
C68 0.066(8) 0.073(9) 0.058(8) -0.029(7) 0.013(7) -0.011(7)
C69 0.075(9) 0.094(11) 0.052(9) -0.032(8) 0.019(8) -0.005(8)
C70 0.082(10) 0.104(11) 0.049(8) -0.050(8) 0.028(7) -0.041(9)
C71 0.071(8) 0.065(8) 0.047(7) -0.026(6) 0.008(6) -0.023(7)
C72 0.057(7) 0.060(7) 0.055(8) -0.030(6) 0.015(6) -0.023(6)
C73 0.045(6) 0.046(6) 0.047(7) -0.021(5) 0.006(5) -0.032(5)
C74 0.047(6) 0.044(6) 0.043(6) -0.015(5) 0.005(5) -0.019(5)
C75 0.070(8) 0.069(8) 0.032(7) -0.004(6) 0.005(6) 0.005(7)
C76 0.071(9) 0.090(10) 0.050(8) -0.026(8) 0.007(7) 0.017(8)
C77 0.069(8) 0.062(8) 0.040(7) -0.008(6) 0.010(6) -0.007(7)
C78 0.045(6) 0.055(7) 0.046(7) -0.012(6) 0.003(5) -0.013(5)
C79 0.051(7) 0.053(7) 0.057(8) -0.023(6) 0.016(6) -0.021(6)
C81 0.084(11) 0.110(14) 0.083(12) -0.053(11) 0.001(9) -0.020(10)
C87 0.040(6) 0.050(6) 0.048(7) -0.019(5) 0.013(5) -0.023(5)
C88 0.057(7) 0.066(8) 0.052(8) -0.026(7) 0.026(6) -0.027(6)
C90 0.16(2) 0.16(2) 0.118(18) -0.068(17) 0.043(17) -0.065(18)
C91 0.21(2) 0.22(2) 0.16(2) -0.114(18) 0.105(18) -0.14(2)
C92 0.26(2) 0.203(19) 0.138(16) -0.120(14) 0.132(16) -0.175(17)
C93 0.33(3) 0.18(2) 0.15(2) -0.087(16) 0.13(2) -0.19(2)
C94 0.25(4) 0.28(4) 0.14(2) -0.12(3) 0.06(2) -0.18(3)
C95 0.105(13) 0.109(13) 0.098(14) -0.060(11) 0.031(11) -0.048(11)
C96 0.104(14) 0.103(13) 0.18(2) -0.087(15) 0.083(15) -0.054(12)
C233 0.077(9) 0.071(9) 0.064(9) -0.030(8) 0.011(8) -0.027(7)
Cd1 0.0472(5) 0.0431(4) 0.0405(5) -0.0174(4) 0.0106(4) -0.0232(4)
Cd2 0.0491(5) 0.0656(5) 0.0489(5) -0.0331(4) 0.0273(4) -0.0368(4)
Cd3 0.0467(5) 0.0677(5) 0.0361(5) -0.0217(4) 0.0194(4) -0.0338(4)
Cl1 0.110(3) 0.084(3) 0.092(3) -0.015(2) -0.001(3) -0.028(2)
Cl2 0.070(2) 0.114(3) 0.094(3) -0.045(2) 0.058(2) -0.054(2)
Cl3 0.114(3) 0.120(3) 0.056(2) -0.047(2) 0.040(2) -0.047(3)
Cl4 0.096(3) 0.111(3) 0.045(2) -0.006(2) 0.006(2) 0.004(2)
Cl5 0.108(3) 0.076(2) 0.088(3) -0.029(2) 0.007(2) -0.018(2)
Cl6 0.211(6) 0.110(3) 0.111(4) -0.070(3) 0.071(4) -0.112(4)
Cl7 0.297(11) 0.231(8) 0.163(6) -0.088(6) 0.142(7) -0.178(8)
N1 0.048(5) 0.059(6) 0.032(5) -0.015(4) 0.017(4) -0.018(5)
N2 0.045(5) 0.068(6) 0.036(5) -0.021(5) 0.014(4) -0.032(5)
N3 0.052(5) 0.073(6) 0.037(5) -0.033(5) 0.029(4) -0.037(5)
N4 0.048(5) 0.054(5) 0.044(5) -0.012(4) 0.027(4) -0.022(4)
N5 0.051(5) 0.046(5) 0.048(5) -0.022(4) 0.010(4) -0.027(4)
N6 0.053(5) 0.047(5) 0.037(5) -0.013(4) 0.012(4) -0.018(4)
O1 0.056(5) 0.074(5) 0.046(5) -0.024(4) 0.013(4) -0.035(4)
O2 0.052(4) 0.074(5) 0.048(5) -0.031(4) 0.020(4) -0.042(4)
O3 0.055(5) 0.078(6) 0.063(6) -0.042(5) 0.012(4) -0.018(4)
O4 0.075(6) 0.070(5) 0.033(5) -0.013(4) 0.011(4) -0.038(5)
O5 0.065(6) 0.082(6) 0.059(6) -0.030(5) 0.011(5) -0.020(5)
O6 0.053(5) 0.089(7) 0.069(6) -0.024(5) 0.015(5) -0.025(5)
O7 0.067(5) 0.069(5) 0.046(5) -0.030(4) 0.028(4) -0.037(4)
O8 0.051(4) 0.049(4) 0.043(4) -0.022(4) 0.005(4) -0.014(4)
O9 0.065(5) 0.062(5) 0.034(4) -0.022(4) 0.012(4) -0.021(4)
O10 0.061(5) 0.052(5) 0.044(5) -0.018(4) 0.011(4) -0.020(4)
O14 0.092(8) 0.126(10) 0.096(8) -0.060(8) 0.040(7) -0.031(8)
O15 0.040(4) 0.085(6) 0.063(5) -0.040(5) 0.025(4) -0.034(4)
O17 0.193(17) 0.122(12) 0.167(15) -0.064(11) 0.030(13) -0.081(12)
O18 0.061(5) 0.046(4) 0.045(4) -0.019(4) 0.017(4) -0.013(4)
O19 0.150(12) 0.155(12) 0.119(11) -0.065(10) 0.064(10) -0.078(10)

loop_
_atom_type_symbol
_atom_type_description
_atom_type_scat_dispersion_real
_atom_type_scat_dispersion_imag
_atom_type_scat_source
C C 0.0033 0.0016 'International Tables Vol C Tables 4.2.6.8 and 6.1.1.4'
H H 0.0000 0.0000 'International Tables Vol C Tables 4.2.6.8 and 6.1.1.4'
N N 0.0061 0.0033 'International Tables Vol C Tables 4.2.6.8 and 6.1.1.4'
O O 0.0106 0.0060 'International Tables Vol C Tables 4.2.6.8 and 6.1.1.4'
Cd Cd -0.8075 1.2024 'International Tables Vol C Tables 4.2.6.8 and 6.1.1.4'
Cl Cl 0.1484 0.1585 'International Tables Vol C Tables 4.2.6.8 and 6.1.1.4'

loop_
_geom_angle_atom_site_label_1
_geom_angle_atom_site_label_2
_geom_angle_atom_site_label_3
_geom_angle
_geom_angle_site_symmetry_1
_geom_angle_site_symmetry_3
_geom_angle_publ_flag
C3 C2 C233 117.8(13) . . ?
C2 C3 C4 122.3(13) . . ?
C5 C4 C3 117.5(12) . . ?
C5 C4 C88 123.8(11) . . ?
C3 C4 C88 118.7(11) . . ?
C4 C5 C6 122.8(13) . . ?
C5 C6 C233 118.4(13) . . ?
O1 C7 O2 120.8(11) . . ?
O1 C7 C8 118.5(10) . . ?
O2 C7 C8 120.7(12) . . ?
O1 C7 Cd3 57.3(6) . . ?
O2 C7 Cd3 63.6(6) . . ?
C8 C7 Cd3 174.6(9) . . ?
C9 C8 C13 119.7(11) . . ?
C9 C8 C7 120.8(11) . . ?
C13 C8 C7 119.4(12) . . ?
C10 C9 C8 121.8(13) . . ?
C11 C10 C9 118.9(16) . . ?
C10 C11 C12 121.8(14) . . ?
C10 C11 Cl6 120.5(15) . . ?
C12 C11 Cl6 117.7(13) . . ?
C13 C12 C11 119.7(13) . . ?
C8 C13 C12 118.1(14) . . ?
C87 C15 C16 120.0(10) . . ?
C17 C16 C15 115.3(9) . . ?
C17 C16 C19 119.8(10) . . ?
C15 C16 C19 124.9(9) . . ?
C18 C17 C16 121.9(11) . . ?
N2 C18 C17 121.8(10) . . ?
C20 C19 C16 127.7(10) . . ?
C19 C20 C21 124.8(10) . . ?
C25 C21 C22 117.7(9) . . ?
C25 C21 C20 122.6(9) . . ?
C22 C21 C20 119.7(9) . . ?
C23 C22 C21 118.9(9) . . ?
C24 C23 C22 118.6(9) . . ?
C24 C23 C26 118.1(9) . . ?
C22 C23 C26 123.3(10) . . ?
N3 C24 C23 122.8(9) . . ?
N3 C25 C21 124.3(10) . . ?
C27 C26 C23 126.3(10) . . ?
C26 C27 C28 124.2(11) . . ?
C32 C28 C29 118.4(10) . . ?
C32 C28 C27 118.2(10) . . ?
C29 C28 C27 123.3(11) . . ?
C30 C29 C28 118.6(11) . . ?
N6 C30 C29 124.0(10) . . ?
N6 C31 C32 122.4(11) . . ?
C31 C32 C28 119.7(11) . . ?
O6 C33 O5 121.0(13) . . ?
O6 C33 C34 120.3(11) . . ?
O5 C33 C34 118.5(11) . . ?
C35 C34 C39 117.6(13) . . ?
C35 C34 C33 121.0(12) . . ?
C39 C34 C33 121.3(12) . . ?
C36 C35 C34 122.6(15) . . ?
C35 C36 C37 120.0(15) . . ?
C36 C37 C38 120.3(14) . . ?
C36 C37 Cl1 122.3(13) . . ?
C38 C37 Cl1 117.3(13) . . ?
C39 C38 C37 118.7(13) . . ?
C38 C39 C34 120.7(13) . . ?
O15 C40 O7 127.7(10) . . ?
O15 C40 C41 115.8(10) . . ?
O7 C40 C41 116.6(10) . . ?
C46 C41 C42 119.6(10) . . ?
C46 C41 C40 119.7(10) . . ?
C42 C41 C40 120.7(10) . . ?
C41 C42 C43 121.3(12) . . ?
C42 C43 C44 118.3(12) . . ?
C43 C44 C45 122.3(10) . . ?
C43 C44 Cl2 119.9(10) . . ?
C45 C44 Cl2 117.8(10) . . ?
C44 C45 C46 116.7(12) . . ?
C41 C46 C45 121.7(12) . . ?
N1 C47 C48 122.7(12) . . ?
C49 C48 C47 119.8(12) . . ?
C50 C49 C48 117.4(10) . . ?
C50 C49 C52 119.6(10) . . ?
C48 C49 C52 123.0(11) . . ?
C51 C50 C49 119.6(11) . . ?
N1 C51 C50 124.2(12) . . ?
C53 C52 C49 124.0(11) . . ?
C52 C53 C54 129.4(12) . . ?
C55 C54 C58 117.1(9) . . ?
C55 C54 C53 117.4(10) . . ?
C58 C54 C53 125.4(10) . . ?
N4 C55 C54 127.7(11) . . ?
N4 C56 C57 124.5(10) . . ?
C56 C57 C58 118.4(9) . . ?
C56 C57 C59 118.7(10) . . ?
C58 C57 C59 122.8(10) . . ?
C54 C58 C57 118.4(10) . . ?
C60 C59 C57 127.3(11) . . ?
C59 C60 C61 127.7(11) . . ?
C65 C61 C62 116.2(10) . . ?
C65 C61 C60 123.4(10) . . ?
C62 C61 C60 120.4(10) . . ?
C63 C62 C61 119.4(10) . . ?
N5 C63 C62 123.9(11) . . ?
N5 C64 C65 122.8(10) . . ?
C61 C65 C64 120.7(11) . . ?
O18 C66 O8 121.8(10) . . ?
O18 C66 C67 120.1(11) . . ?
O8 C66 C67 118.1(9) . . ?
O18 C66 Cd1 66.4(6) . . ?
O8 C66 Cd1 55.7(5) . . ?
C67 C66 Cd1 170.7(7) . . ?
C72 C67 C68 117.9(11) . . ?
C72 C67 C66 121.5(10) . . ?
C68 C67 C66 120.5(11) . . ?
C67 C68 C69 120.7(13) . . ?
C70 C69 C68 118.8(12) . . ?
C71 C70 C69 122.4(12) . . ?
C71 C70 Cl3 118.9(12) . . ?
C69 C70 Cl3 118.6(11) . . ?
C70 C71 C72 118.5(12) . . ?
C67 C72 C71 121.7(11) . . ?
O9 C73 O10 121.3(10) . . ?
O9 C73 C74 121.3(10) . . ?
O10 C73 C74 117.3(10) . . ?
C79 C74 C75 117.5(10) . . ?
C79 C74 C73 122.0(10) . . ?
C75 C74 C73 120.4(10) . . ?
C76 C75 C74 120.8(12) . . ?
C75 C76 C77 119.5(12) . . ?
C78 C77 C76 120.7(11) . . ?
C78 C77 Cl4 119.5(9) . . ?
C76 C77 Cl4 119.8(10) . . ?
C77 C78 C79 119.3(11) . . ?
C78 C79 C74 121.9(11) . . ?
O17 C81 O19 121(2) . . ?
O17 C81 C95 125(2) . . ?
O19 C81 C95 113.8(18) . . ?
N2 C87 C15 124.1(10) . . ?
O3 C88 O4 122.7(12) . . ?
O3 C88 C4 119.1(12) . . ?
O4 C88 C4 118.2(11) . . ?
C95 C90 C91 116(2) . . ?
C92 C91 C90 120(2) . . ?
C93 C92 C91 124(2) . . ?
C93 C92 Cl7 118.1(19) . . ?
C91 C92 Cl7 117.8(18) . . ?
C92 C93 C94 117(3) . . ?
C95 C94 C93 120(2) . . ?
C90 C95 C94 122(2) . . ?
C90 C95 C81 118.9(19) . . ?
C94 C95 C81 119(2) . . ?
C6 C233 C2 121.2(13) . . ?
C6 C233 Cl5 119.6(11) . . ?
C2 C233 Cl5 119.1(11) . . ?
O10 Cd1 O8 143.3(3) . . ?
O10 Cd1 N6 90.3(3) . 1_665 ?
O8 Cd1 N6 92.7(3) . 1_665 ?
O10 Cd1 N5 89.3(3) . . ?
O8 Cd1 N5 89.5(3) . . ?
N6 Cd1 N5 176.8(3) 1_665 . ?
O10 Cd1 O18 85.0(3) . 2_766 ?
O8 Cd1 O18 131.6(3) . 2_766 ?
N6 Cd1 O18 82.2(3) 1_665 2_766 ?
N5 Cd1 O18 94.6(3) . 2_766 ?
O10 Cd1 O18 163.1(3) . . ?
O8 Cd1 O18 53.5(3) . . ?
N6 Cd1 O18 88.2(3) 1_665 . ?
N5 Cd1 O18 91.3(3) . . ?
O18 Cd1 O18 78.2(3) 2_766 . ?
O10 Cd1 C66 169.9(3) . . ?
O8 Cd1 C66 26.8(3) . . ?
N6 Cd1 C66 92.2(3) 1_665 . ?
N5 Cd1 C66 88.8(3) . . ?
O18 Cd1 C66 105.0(3) 2_766 . ?
O18 Cd1 C66 26.9(3) . . ?
O15 Cd2 O7 127.7(3) 2_656 . ?
O15 Cd2 N4 91.4(3) 2_656 . ?
O7 Cd2 N4 90.5(3) . . ?
O15 Cd2 N3 86.0(3) 2_656 . ?
O7 Cd2 N3 88.8(3) . . ?
N4 Cd2 N3 176.1(3) . . ?
O15 Cd2 O5 90.3(3) 2_656 . ?
O7 Cd2 O5 141.4(3) . . ?
N4 Cd2 O5 95.4(3) . . ?
N3 Cd2 O5 87.6(3) . . ?
O15 Cd2 O6 141.8(3) 2_656 . ?
O7 Cd2 O6 89.8(3) . . ?
N4 Cd2 O6 79.7(3) . . ?
N3 Cd2 O6 104.1(3) . . ?
O5 Cd2 O6 54.2(3) . . ?
O4 Cd3 N1 94.0(3) . 1_654 ?
O4 Cd3 N2 86.6(3) . . ?
N1 Cd3 N2 173.8(3) 1_654 . ?
O4 Cd3 O1 139.9(3) . . ?
N1 Cd3 O1 93.8(3) 1_654 . ?
N2 Cd3 O1 89.7(3) . . ?
O4 Cd3 O2 89.6(3) . 2_755 ?
N1 Cd3 O2 87.5(3) 1_654 2_755 ?
N2 Cd3 O2 86.4(3) . 2_755 ?
O1 Cd3 O2 130.0(3) . 2_755 ?
O4 Cd3 O2 163.9(3) . . ?
N1 Cd3 O2 91.5(3) 1_654 . ?
N2 Cd3 O2 86.4(3) . . ?
O1 Cd3 O2 54.4(3) . . ?
O2 Cd3 O2 75.5(3) 2_755 . ?
O4 Cd3 C7 165.6(3) . . ?
N1 Cd3 C7 93.7(3) 1_654 . ?
N2 Cd3 C7 87.0(3) . . ?
O1 Cd3 C7 27.2(3) . . ?
O2 Cd3 C7 102.8(3) 2_755 . ?
O2 Cd3 C7 27.3(3) . . ?
C47 N1 C51 116.2(9) . . ?
C47 N1 Cd3 120.5(8) . 1_456 ?
C51 N1 Cd3 122.5(8) . 1_456 ?
C18 N2 C87 116.9(9) . . ?
C18 N2 Cd3 116.9(7) . . ?
C87 N2 Cd3 125.8(7) . . ?
C25 N3 C24 117.5(9) . . ?
C25 N3 Cd2 120.9(7) . . ?
C24 N3 Cd2 120.9(6) . . ?
C55 N4 C56 113.5(10) . . ?
C55 N4 Cd2 119.7(8) . . ?
C56 N4 Cd2 126.6(7) . . ?
C64 N5 C63 116.8(9) . . ?
C64 N5 Cd1 118.6(7) . . ?
C63 N5 Cd1 124.4(7) . . ?
C30 N6 C31 117.0(9) . . ?
C30 N6 Cd1 123.0(7) . 1_445 ?
C31 N6 Cd1 119.8(7) . 1_445 ?
C7 O1 Cd3 95.5(7) . . ?
C7 O2 Cd3 166.2(8) . 2_755 ?
C7 O2 Cd3 89.1(7) . . ?
Cd3 O2 Cd3 104.5(3) 2_755 . ?
C88 O4 Cd3 101.8(8) . . ?
C33 O5 Cd2 95.6(8) . . ?
C33 O6 Cd2 89.1(8) . . ?
C40 O7 Cd2 134.1(7) . . ?
C66 O8 Cd1 97.5(6) . . ?
C73 O10 Cd1 101.1(6) . . ?
C40 O15 Cd2 134.9(7) . 2_656 ?
C66 O18 Cd1 171.3(8) . 2_766 ?
C66 O18 Cd1 86.8(7) . . ?
Cd1 O18 Cd1 101.8(3) 2_766 . ?

loop_
_geom_bond_atom_site_label_1
_geom_bond_atom_site_label_2
_geom_bond_distance
_geom_bond_site_symmetry_2
_geom_bond_publ_flag
C2 C3 1.375(19) . ?
C2 C233 1.38(2) . ?
C3 C4 1.389(17) . ?
C4 C5 1.344(17) . ?
C4 C88 1.527(17) . ?
C5 C6 1.374(18) . ?
C6 C233 1.376(19) . ?
C7 O1 1.265(14) . ?
C7 O2 1.266(13) . ?
C7 C8 1.495(16) . ?
C7 Cd3 2.759(12) . ?
C8 C9 1.393(17) . ?
C8 C13 1.403(16) . ?
C9 C10 1.389(18) . ?
C10 C11 1.34(2) . ?
C11 C12 1.41(2) . ?
C11 Cl6 1.737(15) . ?
C12 C13 1.408(19) . ?
C15 C87 1.366(14) . ?
C15 C16 1.396(15) . ?
C16 C17 1.388(15) . ?
C16 C19 1.449(13) . ?
C17 C18 1.379(15) . ?
C18 N2 1.339(14) . ?
C19 C20 1.327(14) . ?
C20 C21 1.482(13) . ?
C21 C25 1.390(15) . ?
C21 C22 1.401(13) . ?
C22 C23 1.396(14) . ?
C23 C24 1.374(15) . ?
C23 C26 1.478(14) . ?
C24 N3 1.372(13) . ?
C25 N3 1.314(13) . ?
C26 C27 1.333(16) . ?
C27 C28 1.477(15) . ?
C28 C32 1.376(15) . ?
C28 C29 1.380(15) . ?
C29 C30 1.365(15) . ?
C30 N6 1.336(14) . ?
C31 N6 1.349(14) . ?
C31 C32 1.369(15) . ?
C33 O6 1.240(14) . ?
C33 O5 1.283(14) . ?
C33 C34 1.493(19) . ?
C34 C35 1.384(18) . ?
C34 C39 1.405(17) . ?
C35 C36 1.34(2) . ?
C36 C37 1.37(2) . ?
C37 C38 1.41(2) . ?
C37 Cl1 1.745(15) . ?
C38 C39 1.372(18) . ?
C40 O15 1.230(13) . ?
C40 O7 1.249(13) . ?
C40 C41 1.526(13) . ?
C41 C46 1.363(16) . ?
C41 C42 1.373(16) . ?
C42 C43 1.375(15) . ?
C43 C44 1.384(18) . ?
C44 C45 1.391(18) . ?
C44 Cl2 1.754(10) . ?
C45 C46 1.401(15) . ?
C47 N1 1.329(15) . ?
C47 C48 1.396(16) . ?
C48 C49 1.377(16) . ?
C49 C50 1.368(16) . ?
C49 C52 1.489(15) . ?
C50 C51 1.367(15) . ?
C51 N1 1.345(15) . ?
C52 C53 1.288(16) . ?
C53 C54 1.488(14) . ?
C54 C55 1.351(16) . ?
C54 C58 1.399(15) . ?
C55 N4 1.346(13) . ?
C56 N4 1.369(14) . ?
C56 C57 1.370(15) . ?
C57 C58 1.403(14) . ?
C57 C59 1.440(14) . ?
C59 C60 1.323(15) . ?
C60 C61 1.458(14) . ?
C61 C65 1.366(15) . ?
C61 C62 1.392(15) . ?
C62 C63 1.369(15) . ?
C63 N5 1.328(14) . ?
C64 N5 1.322(14) . ?
C64 C65 1.380(15) . ?
C66 O18 1.247(12) . ?
C66 O8 1.253(13) . ?
C66 C67 1.487(14) . ?
C66 Cd1 2.756(11) . ?
C67 C72 1.376(16) . ?
C67 C68 1.394(16) . ?
C68 C69 1.401(18) . ?
C69 C70 1.37(2) . ?
C70 C71 1.346(18) . ?
C70 Cl3 1.752(12) . ?
C71 C72 1.408(16) . ?
C73 O9 1.240(13) . ?
C73 O10 1.284(13) . ?
C73 C74 1.449(15) . ?
C74 C79 1.391(15) . ?
C74 C75 1.399(16) . ?
C75 C76 1.368(17) . ?
C76 C77 1.393(17) . ?
C77 C78 1.365(16) . ?
C77 Cl4 1.725(12) . ?
C78 C79 1.369(16) . ?
C81 O17 1.14(2) . ?
C81 O19 1.27(2) . ?
C81 C95 1.50(3) . ?
C87 N2 1.345(13) . ?
C88 O3 1.235(14) . ?
C88 O4 1.260(15) . ?
C90 C95 1.35(3) . ?
C90 C91 1.43(3) . ?
C91 C92 1.39(3) . ?
C92 C93 1.28(3) . ?
C92 Cl7 1.74(2) . ?
C93 C94 1.44(3) . ?
C94 C95 1.39(3) . ?
C96 O14 1.41(2) . ?
C233 Cl5 1.757(14) . ?
Cd1 O10 2.260(8) . ?
Cd1 O8 2.297(7) . ?
Cd1 N6 2.306(9) 1_665 ?
Cd1 N5 2.325(8) . ?
Cd1 O18 2.414(7) 2_766 ?
Cd1 O18 2.528(8) . ?
Cd2 O15 2.241(7) 2_656 ?
Cd2 O7 2.257(7) . ?
Cd2 N4 2.277(10) . ?
Cd2 N3 2.296(9) . ?
Cd2 O5 2.321(9) . ?
Cd2 O6 2.486(9) . ?
Cd3 O4 2.257(8) . ?
Cd3 N1 2.300(8) 1_654 ?
Cd3 N2 2.331(8) . ?
Cd3 O1 2.333(8) . ?
Cd3 O2 2.416(8) 2_755 ?
Cd3 O2 2.472(8) . ?
